data_2214810
loop_
_publ_author_name
'Zhang, Shi-Guo'
'Liu, Qi-Sheng'
'Shi, Jing-Min'

_publ_section_title
;
 Tetra-\m-acetato-bis{[2-(chloromethyl)pyridine]copper(II)}
;
_journal_coeditor_code NG2274
_journal_issue 8
_journal_name_full 'Acta Crystallographica Section E'
_journal_page_first m2082
_journal_page_last m2082
_journal_paper_doi 10.1107/S1600536807032321
_journal_volume 63
_journal_year 2007
_chemical_formula_iupac '[Cu2 (C2 H3 O2)4 (C6 H6 Cl N)2]'
_chemical_formula_moiety 'C20 H24 Cl2 Cu2 N2 O8'
_chemical_formula_sum 'C20 H24 Cl2 Cu2 N2 O8'
_chemical_formula_weight 618.39
_chemical_name_systematic
;
Tetra-\m-acetato-bis{[2-(chloromethyl)pyridine]copper(II)}
;
_space_group_IT_number 2
_symmetry_cell_setting triclinic
_symmetry_space_group_name_Hall '-P 1'
_symmetry_space_group_name_H-M 'P -1'
_atom_sites_solution_hydrogens geom
_atom_sites_solution_primary direct
_atom_sites_solution_secondary difmap
_audit_creation_method SHELXL-97
_cell_angle_alpha 100.458(3)
_cell_angle_beta 110.406(3)
_cell_angle_gamma 94.199(3)
_cell_formula_units_Z 1
_cell_length_a 7.8592(19)
_cell_length_b 7.959(2)
_cell_length_c 10.734(3)
_cell_measurement_reflns_used 1146
_cell_measurement_temperature 298(2)
_cell_measurement_theta_max 24.8565
_cell_measurement_theta_min 2.6315
_cell_volume 612.0(3)
_computing_cell_refinement 'SAINT (Bruker, 1997)'
_computing_data_collection 'SMART (Bruker, 1997)'
_computing_data_reduction SAINT
_computing_molecular_graphics SHELXTL
_computing_publication_material SHELXTL
_computing_structure_refinement SHELXTL
_computing_structure_solution 'SHELXTL  (Bruker, 2001)'
_diffrn_ambient_temperature 298(2)
_diffrn_measured_fraction_theta_full 0.980
_diffrn_measured_fraction_theta_max 0.980
_diffrn_measurement_device_type 'Bruker SMART APEX'
_diffrn_measurement_method '\f and \w'
_diffrn_radiation_monochromator graphite
_diffrn_radiation_source 'fine-focus sealed tube'
_diffrn_radiation_type MoK\a
_diffrn_radiation_wavelength 0.71073
_diffrn_reflns_av_R_equivalents 0.0187
_diffrn_reflns_av_sigmaI/netI 0.0446
_diffrn_reflns_limit_h_max 9
_diffrn_reflns_limit_h_min -9
_diffrn_reflns_limit_k_max 8
_diffrn_reflns_limit_k_min -9
_diffrn_reflns_limit_l_max 13
_diffrn_reflns_limit_l_min -9
_diffrn_reflns_number 3405
_diffrn_reflns_theta_full 26.00
_diffrn_reflns_theta_max 26.00
_diffrn_reflns_theta_min 2.08
_diffrn_standards_decay_% 0
_diffrn_standards_interval_count 0
_diffrn_standards_interval_time 0
_diffrn_standards_number 0
_exptl_absorpt_coefficient_mu 2.003
_exptl_absorpt_correction_T_max 0.7144
_exptl_absorpt_correction_T_min 0.6039
_exptl_absorpt_correction_type multi-scan
_exptl_absorpt_process_details '(SADABS; Sheldrick, 1996)'
_exptl_crystal_colour green
_exptl_crystal_density_diffrn 1.678
_exptl_crystal_density_method 'not measured'
_exptl_crystal_description prism
_exptl_crystal_F_000 314
_exptl_crystal_size_max 0.28
_exptl_crystal_size_mid 0.20
_exptl_crystal_size_min 0.18
_refine_diff_density_max 0.410
_refine_diff_density_min -0.299
_refine_ls_extinction_method none
_refine_ls_goodness_of_fit_ref 1.035
_refine_ls_hydrogen_treatment constr
_refine_ls_matrix_type full
_refine_ls_number_parameters 156
_refine_ls_number_reflns 2359
_refine_ls_number_restraints 0
_refine_ls_restrained_S_all 1.035
_refine_ls_R_factor_all 0.0477
_refine_ls_R_factor_gt 0.0407
_refine_ls_shift/su_max 0.001
_refine_ls_shift/su_mean 0.000
_refine_ls_structure_factor_coef Fsqd
_refine_ls_weighting_details 'calc w=1/[\s^2^(Fo^2^)+(0.0544P)^2^] where P=(Fo^2^+2Fc^2^)/3'
_refine_ls_weighting_scheme calc
_refine_ls_wR_factor_gt 0.0981
_refine_ls_wR_factor_ref 0.1015
_reflns_number_gt 2033
_reflns_number_total 2359
_reflns_threshold_expression I>2\s(I)
_cod_data_source_file ng2274.cif
_cod_data_source_block I
_cod_depositor_comments
;
The following automatic conversions were performed:
'_symmetry_cell_setting' value 'Triclinic' changed to 'triclinic'
according to '/home/saulius/struct/CIF-dictionaries/cif_core.dic'
dictionary named 'cif_core.dic' version 2.4.1 from
2010-06-29.

'_geom_bond_publ_flag' value 'Y' changed to 'y' according to
'/home/saulius/struct/CIF-dictionaries/cif_core.dic' dictionary named
'cif_core.dic' version 2.4.1 from 2010-06-29 (5
times).

'_geom_angle_publ_flag' value 'Y' changed to 'y' according to
'/home/saulius/struct/CIF-dictionaries/cif_core.dic' dictionary named
'cif_core.dic' version 2.4.1 from 2010-06-29 (9 times).

Automatic conversion script
Id: cif_fix_enum 1527 2010-12-29 10:47:43Z saulius 

The following automatic conversions were performed:

'_symmetry_cell_setting' value 'Triclinic' changed to 'triclinic'
according to /home/saulius/struct/CIF-dictionaries/cif_core.dic
dictionary named 'cif_core.dic' version 2.4.1 from
2010-06-29.

'_geom_bond_publ_flag' value 'Y' changed to 'y'
according to /home/saulius/struct/CIF-dictionaries/cif_core.dic
dictionary named 'cif_core.dic' version 2.4.1 from 2010-06-29 (5
times).

'_geom_angle_publ_flag' value 'Y' changed to 'y' according
to /home/saulius/struct/CIF-dictionaries/cif_core.dic dictionary
named 'cif_core.dic' version 2.4.1 from 2010-06-29 (9 times).

Automatic conversion script
Id: cif_fix_values 1715 2011-07-08 13:25:40Z adriana 
;
_cod_database_code 2214810

loop_
_symmetry_equiv_pos_as_xyz
'x, y, z'
'-x, -y, -z'

loop_
_atom_site_type_symbol
_atom_site_label
_atom_site_fract_x
_atom_site_fract_y
_atom_site_fract_z
_atom_site_U_iso_or_equiv
_atom_site_adp_type
_atom_site_calc_flag
_atom_site_refinement_flags
_atom_site_occupancy
Cu Cu1 0.53281(5) 0.54185(5) 0.39664(4) 0.03081(16) Uani d . 1
N N1 0.6345(3) 0.6340(3) 0.2462(3) 0.0307(6) Uani d . 1
C C1 0.8136(4) 0.6281(5) 0.2745(4) 0.0394(8) Uani d . 1
H H1 0.8788 0.5878 0.3509 0.047 Uiso calc R 1
C C2 0.9059(5) 0.6781(5) 0.1972(4) 0.0518(10) Uani d . 1
H H2 1.0306 0.6720 0.2213 0.062 Uiso calc R 1
C C3 0.8126(6) 0.7373(6) 0.0839(4) 0.0562(11) Uani d . 1
H H3 0.8720 0.7725 0.0297 0.067 Uiso calc R 1
C C4 0.6293(6) 0.7429(5) 0.0532(4) 0.0519(10) Uani d . 1
H H4 0.5619 0.7809 -0.0239 0.062 Uiso calc R 1
C C5 0.5439(5) 0.6927(4) 0.1357(3) 0.0352(8) Uani d . 1
C C6 0.3446(5) 0.7041(5) 0.1064(4) 0.0485(10) Uani d . 1
H H6A 0.3019 0.6401 0.1613 0.058 Uiso calc R 1
H H6B 0.2739 0.6522 0.0112 0.058 Uiso calc R 1
C C7 0.8014(4) 0.6730(4) 0.6705(3) 0.0343(7) Uani d . 1
C C8 0.9816(4) 0.7811(5) 0.7643(3) 0.0457(9) Uani d . 1
H H8A 1.0788 0.7415 0.7375 0.068 Uiso calc R 1
H H8B 1.0041 0.7707 0.8562 0.068 Uiso calc R 1
H H8C 0.9766 0.8998 0.7589 0.068 Uiso calc R 1
C C9 0.6582(4) 0.2378(4) 0.4730(4) 0.0365(8) Uani d . 1
C C10 0.7477(5) 0.0791(5) 0.4577(4) 0.0502(10) Uani d . 1
H H10A 0.8771 0.1072 0.5097 0.075 Uiso calc R 1
H H10B 0.7279 0.0370 0.3633 0.075 Uiso calc R 1
H H10C 0.6954 -0.0083 0.4902 0.075 Uiso calc R 1
O O1 0.6491(3) 0.3325(3) 0.3890(3) 0.0450(6) Uani d . 1
O O2 0.5984(3) 0.2664(3) 0.5675(3) 0.0442(6) Uani d . 1
O O3 0.7596(3) 0.6660(3) 0.5456(2) 0.0411(6) Uani d . 1
O O4 0.7053(3) 0.5988(3) 0.7225(2) 0.0427(6) Uani d . 1
Cl Cl1 0.30915(15) 0.92261(15) 0.14306(12) 0.0668(3) Uani d . 1

loop_
_atom_site_aniso_label
_atom_site_aniso_U_11
_atom_site_aniso_U_22
_atom_site_aniso_U_33
_atom_site_aniso_U_12
_atom_site_aniso_U_13
_atom_site_aniso_U_23
Cu1 0.0349(2) 0.0329(3) 0.0310(2) 0.00724(17) 0.01565(17) 0.01476(17)
N1 0.0333(14) 0.0323(15) 0.0305(14) 0.0048(12) 0.0140(11) 0.0119(11)
C1 0.0367(18) 0.048(2) 0.041(2) 0.0113(16) 0.0184(16) 0.0170(16)
C2 0.042(2) 0.063(3) 0.062(3) 0.0084(19) 0.0298(19) 0.021(2)
C3 0.062(3) 0.070(3) 0.058(3) 0.007(2) 0.042(2) 0.027(2)
C4 0.067(3) 0.058(3) 0.041(2) 0.009(2) 0.0240(19) 0.0271(19)
C5 0.0428(19) 0.0328(19) 0.0318(17) 0.0038(15) 0.0141(15) 0.0117(14)
C6 0.041(2) 0.053(2) 0.051(2) 0.0050(18) 0.0078(17) 0.0285(19)
C7 0.0365(18) 0.0324(19) 0.0352(18) 0.0106(15) 0.0132(15) 0.0085(14)
C8 0.0361(18) 0.058(3) 0.037(2) 0.0024(17) 0.0081(15) 0.0076(17)
C9 0.0309(17) 0.0303(19) 0.045(2) 0.0040(14) 0.0107(15) 0.0082(15)
C10 0.056(2) 0.037(2) 0.066(3) 0.0205(19) 0.028(2) 0.0183(19)
O1 0.0557(15) 0.0406(15) 0.0547(15) 0.0177(12) 0.0322(13) 0.0219(12)
O2 0.0543(15) 0.0415(15) 0.0499(15) 0.0209(12) 0.0265(12) 0.0219(12)
O3 0.0413(13) 0.0536(16) 0.0285(12) 0.0018(12) 0.0113(10) 0.0144(11)
O4 0.0432(13) 0.0543(16) 0.0305(12) -0.0031(12) 0.0124(10) 0.0157(11)
Cl1 0.0626(7) 0.0657(8) 0.0815(8) 0.0271(6) 0.0277(6) 0.0299(6)

loop_
_atom_type_symbol
_atom_type_description
_atom_type_scat_dispersion_real
_atom_type_scat_dispersion_imag
_atom_type_scat_source
C C 0.0033 0.0016 'International Tables Vol C Tables 4.2.6.8 and 6.1.1.4'
H H 0.0000 0.0000 'International Tables Vol C Tables 4.2.6.8 and 6.1.1.4'
N N 0.0061 0.0033 'International Tables Vol C Tables 4.2.6.8 and 6.1.1.4'
O O 0.0106 0.0060 'International Tables Vol C Tables 4.2.6.8 and 6.1.1.4'
Cu Cu 0.3201 1.2651 'International Tables Vol C Tables 4.2.6.8 and 6.1.1.4'
Cl Cl 0.1484 0.1585 'International Tables Vol C Tables 4.2.6.8 and 6.1.1.4'

loop_
_geom_angle_atom_site_label_1
_geom_angle_atom_site_label_2
_geom_angle_atom_site_label_3
_geom_angle_site_symmetry_1
_geom_angle_site_symmetry_3
_geom_angle
_geom_angle_publ_flag
O2 Cu1 O1 2_666 . 168.18(10) y
O2 Cu1 O3 2_666 . 90.24(11) y
O1 Cu1 O3 . . 89.38(11) y
O2 Cu1 O4 2_666 2_666 88.84(11) ?
O1 Cu1 O4 . 2_666 89.14(11) y
O3 Cu1 O4 . 2_666 168.32(9) y
O2 Cu1 N1 2_666 . 98.54(10) y
O1 Cu1 N1 . . 93.27(10) y
O3 Cu1 N1 . . 89.37(9) y
O4 Cu1 N1 2_666 . 102.29(9) y
O2 Cu1 Cu1 2_666 2_666 82.46(7) ?
O1 Cu1 Cu1 . 2_666 85.80(7) ?
O3 Cu1 Cu1 . 2_666 81.15(7) ?
O4 Cu1 Cu1 2_666 2_666 87.19(7) ?
N1 Cu1 Cu1 . 2_666 170.47(7) ?
C1 N1 C5 . . 117.0(3) ?
C1 N1 Cu1 . . 113.2(2) ?
C5 N1 Cu1 . . 129.8(2) ?
N1 C1 C2 . . 123.6(3) ?
N1 C1 H1 . . 118.2 ?
C2 C1 H1 . . 118.2 ?
C1 C2 C3 . . 119.3(3) ?
C1 C2 H2 . . 120.4 ?
C3 C2 H2 . . 120.4 ?
C4 C3 C2 . . 117.8(3) ?
C4 C3 H3 . . 121.1 ?
C2 C3 H3 . . 121.1 ?
C3 C4 C5 . . 120.4(3) ?
C3 C4 H4 . . 119.8 ?
C5 C4 H4 . . 119.8 ?
N1 C5 C4 . . 121.9(3) ?
N1 C5 C6 . . 116.9(3) ?
C4 C5 C6 . . 121.1(3) ?
C5 C6 Cl1 . . 110.9(3) ?
C5 C6 H6A . . 109.5 ?
Cl1 C6 H6A . . 109.5 ?
C5 C6 H6B . . 109.5 ?
Cl1 C6 H6B . . 109.5 ?
H6A C6 H6B . . 108.1 ?
O3 C7 O4 . . 125.4(3) ?
O3 C7 C8 . . 116.3(3) ?
O4 C7 C8 . . 118.3(3) ?
C7 C8 H8A . . 109.5 ?
C7 C8 H8B . . 109.5 ?
H8A C8 H8B . . 109.5 ?
C7 C8 H8C . . 109.5 ?
H8A C8 H8C . . 109.5 ?
H8B C8 H8C . . 109.5 ?
O2 C9 O1 . . 125.0(3) ?
O2 C9 C10 . . 117.8(3) ?
O1 C9 C10 . . 117.2(3) ?
C9 C10 H10A . . 109.5 ?
C9 C10 H10B . . 109.5 ?
H10A C10 H10B . . 109.5 ?
C9 C10 H10C . . 109.5 ?
H10A C10 H10C . . 109.5 ?
H10B C10 H10C . . 109.5 ?
C9 O1 Cu1 . . 121.2(2) ?
C9 O2 Cu1 . 2_666 125.5(2) ?
C7 O3 Cu1 . . 126.7(2) ?
C7 O4 Cu1 . 2_666 119.5(2) ?

loop_
_geom_bond_atom_site_label_1
_geom_bond_atom_site_label_2
_geom_bond_site_symmetry_2
_geom_bond_distance
_geom_bond_publ_flag
Cu1 O2 2_666 1.958(2) y
Cu1 O1 . 1.960(2) y
Cu1 O3 . 1.973(2) y
Cu1 O4 2_666 1.974(2) y
Cu1 N1 . 2.243(3) y
Cu1 Cu1 2_666 2.6302(9) ?
N1 C1 . 1.339(4) ?
N1 C5 . 1.339(4) ?
C1 C2 . 1.368(5) ?
C1 H1 . 0.9300 ?
C2 C3 . 1.369(5) ?
C2 H2 . 0.9300 ?
C3 C4 . 1.367(5) ?
C3 H3 . 0.9300 ?
C4 C5 . 1.378(5) ?
C4 H4 . 0.9300 ?
C5 C6 . 1.499(5) ?
C6 Cl1 . 1.776(4) ?
C6 H6A . 0.9700 ?
C6 H6B . 0.9700 ?
C7 O3 . 1.254(4) ?
C7 O4 . 1.256(4) ?
C7 C8 . 1.507(4) ?
C8 H8A . 0.9600 ?
C8 H8B . 0.9600 ?
C8 H8C . 0.9600 ?
C9 O2 . 1.252(4) ?
C9 O1 . 1.263(4) ?
C9 C10 . 1.501(5) ?
C10 H10A . 0.9600 ?
C10 H10B . 0.9600 ?
C10 H10C . 0.9600 ?
O2 Cu1 2_666 1.958(2) ?
O4 Cu1 2_666 1.974(2) ?

loop_
_geom_torsion_atom_site_label_1
_geom_torsion_atom_site_label_2
_geom_torsion_atom_site_label_3
_geom_torsion_atom_site_label_4
_geom_torsion_site_symmetry_1
_geom_torsion_site_symmetry_4
_geom_torsion
O2 Cu1 N1 C1 2_666 . 131.3(2)
O1 Cu1 N1 C1 . . -48.1(2)
O3 Cu1 N1 C1 . . 41.2(2)
O4 Cu1 N1 C1 2_666 . -138.0(2)
O2 Cu1 N1 C5 2_666 . -48.5(3)
O1 Cu1 N1 C5 . . 132.0(3)
O3 Cu1 N1 C5 . . -138.6(3)
O4 Cu1 N1 C5 2_666 . 42.2(3)
C5 N1 C1 C2 . . -0.1(5)
Cu1 N1 C1 C2 . . -179.9(3)
N1 C1 C2 C3 . . -0.2(6)
C1 C2 C3 C4 . . -0.2(6)
C2 C3 C4 C5 . . 1.0(6)
C1 N1 C5 C4 . . 0.8(5)
Cu1 N1 C5 C4 . . -179.4(3)
C1 N1 C5 C6 . . -178.3(3)
Cu1 N1 C5 C6 . . 1.6(4)
C3 C4 C5 N1 . . -1.3(6)
C3 C4 C5 C6 . . 177.7(4)
N1 C5 C6 Cl1 . . 107.1(3)
C4 C5 C6 Cl1 . . -71.9(4)
O2 C9 O1 Cu1 . . -0.8(5)
C10 C9 O1 Cu1 . . 179.3(2)
O2 Cu1 O1 C9 2_666 . -7.9(7)
O3 Cu1 O1 C9 . . 80.3(3)
O4 Cu1 O1 C9 2_666 . -88.1(3)
N1 Cu1 O1 C9 . . 169.6(3)
Cu1 Cu1 O1 C9 2_666 . -0.9(3)
O1 C9 O2 Cu1 . 2_666 2.9(5)
C10 C9 O2 Cu1 . 2_666 -177.1(2)
O4 C7 O3 Cu1 . . 1.1(5)
C8 C7 O3 Cu1 . . -178.4(2)
O2 Cu1 O3 C7 2_666 . 81.3(3)
O1 Cu1 O3 C7 . . -86.9(3)
O4 Cu1 O3 C7 2_666 . -4.2(6)
N1 Cu1 O3 C7 . . 179.8(3)
Cu1 Cu1 O3 C7 2_666 . -1.1(3)
O3 C7 O4 Cu1 . 2_666 -0.2(5)
C8 C7 O4 Cu1 . 2_666 179.3(2)
